data_2238794
loop_
_publ_author_name
'Srinivasan, Natesan'
'Rizwana Begum, Syed Rafee Ahamed'
'Hema, Ramu'
'Sridhar, Balasubramanian'
'Anitha, Azhagan Ganapathi'

_publ_section_title
;
 2-(2,4-Difluorophenyl)-4,5-dimethyl-1-(4-methylphenyl)-1<i>H</i>-imidazole
 monohydrate
;
_journal_coeditor_code SU2650
_journal_issue 11
_journal_name_full 'Acta Crystallographica Section E'
_journal_page_first o1599
_journal_page_last o1600
_journal_paper_doi 10.1107/S1600536813026354
_journal_volume 69
_journal_year 2013
_chemical_formula_iupac 'C18 H16 F2 N2, H2 O'
_chemical_formula_moiety 'C18 H16 F2 N2, H2 O'
_chemical_formula_sum 'C18 H18 F2 N2 O'
_chemical_formula_weight 316.34
_chemical_name_systematic
;
2-(2,4-Difluorophenyl)-4,5-dimethyl-1-(4-methylphenyl)-1<i>H</i>-imidazole
monohydrate
;
_space_group_IT_number 2
_symmetry_cell_setting triclinic
_symmetry_space_group_name_Hall '-P 1'
_symmetry_space_group_name_H-M 'P -1'
_atom_sites_solution_hydrogens geom
_atom_sites_solution_primary direct
_atom_sites_solution_secondary difmap
_audit_creation_method SHELXL-97
_cell_angle_alpha 75.087(2)
_cell_angle_beta 89.990(2)
_cell_angle_gamma 86.012(2)
_cell_formula_units_Z 4
_cell_length_a 7.9424(9)
_cell_length_b 14.5238(16)
_cell_length_c 14.6561(16)
_cell_measurement_reflns_used 5735
_cell_measurement_temperature 294(2)
_cell_measurement_theta_max 25
_cell_measurement_theta_min 2
_cell_volume 1629.5(3)
_computing_cell_refinement 'SAINT (Bruker, 2001)'
_computing_data_collection 'SMART (Bruker, 2001)'
_computing_data_reduction 'SAINT (Bruker, 2001)'
_computing_molecular_graphics 'ORTEP-3 for Windows (Farrugia, 2012)'
_computing_publication_material 'SHELXL97 (Sheldrick, 2008) and PLATON (Spek, 2009)'
_computing_structure_refinement 'SHELXL97 (Sheldrick, 2008)'
_computing_structure_solution 'SIR92 (Altomare <i>et al.</i>, 1994)'
_diffrn_ambient_temperature 294(2)
_diffrn_measured_fraction_theta_full 0.951
_diffrn_measured_fraction_theta_max 0.951
_diffrn_measurement_device_type 'Bruker SMART APEX CCD area-detector'
_diffrn_measurement_method '\w scan'
_diffrn_radiation_monochromator graphite
_diffrn_radiation_source 'fine-focus sealed tube'
_diffrn_radiation_type MoK\a
_diffrn_radiation_wavelength 0.71073
_diffrn_reflns_av_R_equivalents 0.0255
_diffrn_reflns_av_sigmaI/netI 0.0261
_diffrn_reflns_limit_h_max 10
_diffrn_reflns_limit_h_min -10
_diffrn_reflns_limit_k_max 18
_diffrn_reflns_limit_k_min -18
_diffrn_reflns_limit_l_max 19
_diffrn_reflns_limit_l_min -19
_diffrn_reflns_number 18763
_diffrn_reflns_theta_full 28.06
_diffrn_reflns_theta_max 28.06
_diffrn_reflns_theta_min 1.76
_exptl_absorpt_coefficient_mu 0.096
_exptl_absorpt_correction_type none
_exptl_crystal_colour colourless
_exptl_crystal_density_diffrn 1.290
_exptl_crystal_density_method 'not measured'
_exptl_crystal_description prism
_exptl_crystal_F_000 664
_exptl_crystal_size_max 0.30
_exptl_crystal_size_mid 0.25
_exptl_crystal_size_min 0.20
_refine_diff_density_max 0.257
_refine_diff_density_min -0.263
_refine_ls_extinction_method none
_refine_ls_goodness_of_fit_ref 1.001
_refine_ls_hydrogen_treatment mixed
_refine_ls_matrix_type full
_refine_ls_number_parameters 433
_refine_ls_number_reflns 7545
_refine_ls_number_restraints 13
_refine_ls_restrained_S_all 1.004
_refine_ls_R_factor_all 0.0617
_refine_ls_R_factor_gt 0.0480
_refine_ls_shift/su_max 0.003
_refine_ls_shift/su_mean 0.000
_refine_ls_structure_factor_coef Fsqd
_refine_ls_weighting_details 'calc w=1/[\s^2^(Fo^2^)+(0.0664P)^2^+0.4270P] where P=(Fo^2^+2Fc^2^)/3'
_refine_ls_weighting_scheme calc
_refine_ls_wR_factor_gt 0.1276
_refine_ls_wR_factor_ref 0.1401
_reflns_number_gt 5782
_reflns_number_total 7545
_reflns_threshold_expression I>2\s(I)
_cod_data_source_file su2650.cif
_cod_data_source_block I
_cod_database_code 2238794

loop_
_symmetry_equiv_pos_site_id
_symmetry_equiv_pos_as_xyz
1 x,y,z
2 -x,-y,-z

loop_
_atom_site_aniso_label
_atom_site_aniso_U_11
_atom_site_aniso_U_22
_atom_site_aniso_U_33
_atom_site_aniso_U_12
_atom_site_aniso_U_13
_atom_site_aniso_U_23
F1 0.1162(9) 0.0530(6) 0.0492(6) -0.0004(6) -0.0032(6) -0.0104(4)
F2 0.1257(11) 0.0887(8) 0.0712(7) -0.0075(7) -0.0156(7) -0.0475(7)
N1 0.0397(6) 0.0493(7) 0.0430(6) -0.0093(5) 0.0014(5) -0.0155(5)
N3 0.0430(6) 0.0493(7) 0.0487(7) -0.0082(5) 0.0039(5) -0.0138(5)
C2 0.0404(7) 0.0456(7) 0.0429(7) -0.0048(6) 0.0016(6) -0.0127(6)
C4 0.0415(7) 0.0480(8) 0.0512(8) -0.0057(6) -0.0010(6) -0.0167(6)
C5 0.0402(7) 0.0483(8) 0.0482(8) -0.0058(6) -0.0019(6) -0.0178(6)
C6 0.0597(10) 0.0740(11) 0.0536(9) -0.0172(8) 0.0050(7) -0.0296(8)
C7 0.0578(10) 0.0644(10) 0.0700(11) -0.0231(8) 0.0033(8) -0.0236(9)
C8 0.0384(7) 0.0455(7) 0.0449(7) -0.0083(6) 0.0039(6) -0.0167(6)
C9 0.0456(8) 0.0493(8) 0.0486(8) -0.0042(6) -0.0018(6) -0.0129(6)
C10 0.0393(8) 0.0667(10) 0.0581(9) -0.0061(7) -0.0033(6) -0.0246(8)
C11 0.0478(8) 0.0619(9) 0.0562(9) -0.0184(7) 0.0099(7) -0.0274(8)
C12 0.0591(10) 0.0555(9) 0.0494(8) -0.0146(7) 0.0057(7) -0.0099(7)
C13 0.0451(8) 0.0572(9) 0.0494(8) -0.0066(7) -0.0027(6) -0.0099(7)
C14 0.0623(11) 0.1094(17) 0.0801(13) -0.0417(11) 0.0171(10) -0.0329(12)
C15 0.0424(7) 0.0488(8) 0.0444(7) -0.0048(6) 0.0027(6) -0.0165(6)
C16 0.0622(10) 0.0497(8) 0.0444(8) -0.0031(7) 0.0029(7) -0.0133(7)
C17 0.0801(12) 0.0506(9) 0.0606(10) -0.0072(8) 0.0034(9) -0.0235(8)
C18 0.0678(11) 0.0704(11) 0.0566(10) -0.0033(8) -0.0039(8) -0.0348(9)
C19 0.0781(12) 0.0663(11) 0.0454(9) 0.0036(9) -0.0087(8) -0.0168(8)
C20 0.0630(10) 0.0507(8) 0.0480(8) -0.0011(7) -0.0011(7) -0.0135(7)
F3 0.1543(12) 0.0521(6) 0.0568(6) 0.0050(6) -0.0037(7) -0.0254(5)
F4 0.1083(9) 0.0851(8) 0.0496(6) -0.0118(7) 0.0139(6) -0.0059(5)
N4 0.0427(6) 0.0486(7) 0.0430(6) -0.0066(5) 0.0031(5) -0.0149(5)
N5 0.0468(7) 0.0501(7) 0.0503(7) -0.0052(5) 0.0013(5) -0.0181(6)
C21 0.0440(7) 0.0448(7) 0.0449(7) -0.0011(6) 0.0014(6) -0.0164(6)
C22 0.0424(7) 0.0486(8) 0.0512(8) -0.0038(6) 0.0041(6) -0.0136(6)
C23 0.0412(7) 0.0496(8) 0.0453(7) -0.0040(6) 0.0047(6) -0.0125(6)
C24 0.0602(10) 0.0737(11) 0.0455(8) -0.0151(8) 0.0042(7) -0.0134(8)
C25 0.0589(10) 0.0648(11) 0.0675(11) -0.0197(8) 0.0078(8) -0.0164(9)
C26 0.0408(7) 0.0478(7) 0.0419(7) -0.0058(6) 0.0016(6) -0.0103(6)
C27 0.0447(8) 0.0591(9) 0.0556(9) -0.0072(7) 0.0071(7) -0.0237(7)
C28 0.0571(9) 0.0599(9) 0.0569(9) -0.0135(7) 0.0013(7) -0.0216(8)
C29 0.0450(8) 0.0660(10) 0.0463(8) -0.0119(7) -0.0028(6) -0.0045(7)
C30 0.0404(8) 0.0686(10) 0.0569(9) 0.0010(7) 0.0054(7) -0.0100(8)
C31 0.0491(8) 0.0525(8) 0.0517(8) 0.0002(7) 0.0050(7) -0.0148(7)
C32 0.0528(10) 0.1039(16) 0.0762(13) -0.0268(10) -0.0046(9) -0.0139(11)
C33 0.0451(8) 0.0476(8) 0.0441(7) -0.0022(6) -0.0002(6) -0.0144(6)
C34 0.0728(11) 0.0499(8) 0.0474(8) -0.0005(7) -0.0043(7) -0.0196(7)
C35 0.0867(13) 0.0491(9) 0.0543(10) -0.0092(8) -0.0042(9) -0.0090(7)
C36 0.0619(10) 0.0673(10) 0.0435(8) -0.0055(8) 0.0041(7) -0.0081(7)
C37 0.0719(11) 0.0641(10) 0.0487(9) 0.0036(8) 0.0065(8) -0.0232(8)
C38 0.0609(9) 0.0492(8) 0.0504(8) -0.0018(7) 0.0034(7) -0.0179(7)
O1W 0.0968(12) 0.0877(11) 0.0974(12) -0.0125(9) -0.0135(9) -0.0449(10)
O2W 0.0945(11) 0.0827(10) 0.0774(10) -0.0101(8) 0.0206(8) -0.0070(8)

loop_
_atom_site_type_symbol
_atom_site_label
_atom_site_fract_x
_atom_site_fract_y
_atom_site_fract_z
_atom_site_U_iso_or_equiv
_atom_site_thermal_displace_type
_atom_site_calc_flag
_atom_site_refinement_flags
_atom_site_occupancy
F F1 0.71950(16) 0.40164(7) 0.19658(7) 0.0736(4) Uani d . 1.000
F F2 0.85905(19) 0.38610(9) 0.50961(9) 0.0903(5) Uani d . 1.000
N N1 0.76753(15) 0.21495(9) 0.14701(8) 0.0430(4) Uani d . 1.000
N N3 0.58511(15) 0.13746(9) 0.24705(9) 0.0466(4) Uani d . 1.000
C C2 0.69990(18) 0.20050(10) 0.23469(10) 0.0427(4) Uani d . 1.000
C C4 0.57872(18) 0.10945(10) 0.16402(11) 0.0461(4) Uani d . 1.000
C C5 0.68894(18) 0.15611(10) 0.10096(10) 0.0445(4) Uani d . 1.000
C C6 0.7308(2) 0.15112(14) 0.00357(12) 0.0594(6) Uani d . 1.000
C C7 0.4597(2) 0.03776(13) 0.15297(14) 0.0620(6) Uani d . 1.000
C C8 0.91789(17) 0.26239(10) 0.11653(10) 0.0418(4) Uani d . 1.000
C C9 1.06498(19) 0.23288(11) 0.16966(11) 0.0477(5) Uani d . 1.000
C C10 1.21032(19) 0.27847(12) 0.14079(12) 0.0530(5) Uani d . 1.000
C C11 1.2127(2) 0.35199(12) 0.06008(12) 0.0524(5) Uani d . 1.000
C C12 1.0649(2) 0.38001(12) 0.00716(12) 0.0548(5) Uani d . 1.000
C C13 0.9174(2) 0.33543(12) 0.03523(11) 0.0511(5) Uani d . 1.000
C C14 1.3728(3) 0.40089(18) 0.03046(16) 0.0807(8) Uani d . 1.000
C C15 0.74677(18) 0.25045(10) 0.30559(10) 0.0443(4) Uani d . 1.000
C C16 0.7547(2) 0.34818(11) 0.28531(11) 0.0519(5) Uani d . 1.000
C C17 0.7926(3) 0.39549(13) 0.35225(13) 0.0620(6) Uani d . 1.000
C C18 0.8220(2) 0.34102(14) 0.44250(13) 0.0616(6) Uani d . 1.000
C C19 0.8149(2) 0.24426(13) 0.46788(12) 0.0633(6) Uani d . 1.000
C C20 0.7775(2) 0.19936(12) 0.39909(11) 0.0539(5) Uani d . 1.000
F F3 0.2298(2) 0.39845(7) 0.59771(8) 0.0862(5) Uani d . 1.000
F F4 0.36352(18) 0.38368(9) 0.29162(8) 0.0829(4) Uani d . 1.000
N N4 0.27463(15) 0.21484(9) 0.74141(8) 0.0440(4) Uani d . 1.000
N N5 0.09244(16) 0.13610(9) 0.68227(9) 0.0480(4) Uani d . 1.000
C C21 0.20702(18) 0.19931(10) 0.66138(10) 0.0438(4) Uani d . 1.000
C C22 0.08604(19) 0.10927(11) 0.77972(11) 0.0472(4) Uani d . 1.000
C C23 0.19611(18) 0.15691(11) 0.81797(10) 0.0453(4) Uani d . 1.000
C C24 0.2371(2) 0.15352(14) 0.91762(11) 0.0597(6) Uani d . 1.000
C C25 -0.0326(2) 0.03794(13) 0.82822(14) 0.0631(6) Uani d . 1.000
C C26 0.42484(18) 0.26301(10) 0.74711(10) 0.0436(4) Uani d . 1.000
C C27 0.4225(2) 0.33889(12) 0.78742(12) 0.0513(5) Uani d . 1.000
C C28 0.5694(2) 0.38378(12) 0.79244(12) 0.0563(5) Uani d . 1.000
C C29 0.7196(2) 0.35333(13) 0.75702(11) 0.0539(5) Uani d . 1.000
C C30 0.7183(2) 0.27746(13) 0.71679(12) 0.0567(5) Uani d . 1.000
C C31 0.5731(2) 0.23190(11) 0.71129(11) 0.0510(5) Uani d . 1.000
C C32 0.8800(2) 0.40155(17) 0.76255(16) 0.0783(8) Uani d . 1.000
C C33 0.25271(19) 0.24827(10) 0.56501(10) 0.0452(4) Uani d . 1.000
C C34 0.2631(2) 0.34591(12) 0.53533(11) 0.0556(5) Uani d . 1.000
C C35 0.3013(3) 0.39309(12) 0.44469(12) 0.0640(6) Uani d . 1.000
C C36 0.3268(2) 0.33864(13) 0.38162(12) 0.0587(5) Uani d . 1.000
C C37 0.3160(2) 0.24260(13) 0.40541(12) 0.0604(6) Uani d . 1.000
C C38 0.2789(2) 0.19759(12) 0.49714(11) 0.0527(5) Uani d . 1.000
O O1W 0.9309(2) 0.00201(13) 0.59088(13) 0.0898(7) Uani d D 1.000
O O2W 0.4297(2) 0.00074(12) 0.40813(12) 0.0872(6) Uani d D 1.000
H H6A 0.68540 0.09580 -0.00860 0.0890 Uiso c R 1.000
H H6B 0.85120 0.14680 -0.00280 0.0890 Uiso c R 1.000
H H6C 0.68290 0.20750 -0.04080 0.0890 Uiso c R 1.000
H H7A 0.34580 0.06540 0.15020 0.0930 Uiso c R 1.000
H H7B 0.47300 -0.01730 0.20590 0.0930 Uiso c R 1.000
H H7C 0.48360 0.01910 0.09580 0.0930 Uiso c R 1.000
H H9 1.06610 0.18300 0.22420 0.0570 Uiso c R 1.000
H H10 1.30890 0.25890 0.17680 0.0640 Uiso c R 1.000
H H12 1.06440 0.42930 -0.04790 0.0660 Uiso c R 1.000
H H13 0.81870 0.35490 -0.00080 0.0610 Uiso c R 1.000
H H14A 1.46100 0.35430 0.02430 0.1210 Uiso c R 1.000
H H14B 1.40560 0.43210 0.07730 0.1210 Uiso c R 1.000
H H14C 1.35380 0.44730 -0.02900 0.1210 Uiso c R 1.000
H H17 0.79790 0.46150 0.33670 0.0740 Uiso c R 1.000
H H19 0.83490 0.20940 0.53010 0.0760 Uiso c R 1.000
H H20 0.77270 0.13340 0.41540 0.0650 Uiso c R 1.000
H H24A 0.19330 0.09800 0.95860 0.0900 Uiso c R 1.000
H H24B 0.18710 0.20980 0.93260 0.0900 Uiso c R 1.000
H H24C 0.35740 0.15050 0.92620 0.0900 Uiso c R 1.000
H H25A -0.01050 0.02150 0.89510 0.0950 Uiso c R 1.000
H H25B -0.01700 -0.01840 0.80540 0.0950 Uiso c R 1.000
H H25C -0.14670 0.06480 0.81540 0.0950 Uiso c R 1.000
H H27 0.32270 0.36000 0.81120 0.0620 Uiso c R 1.000
H H28 0.56740 0.43490 0.81980 0.0680 Uiso c R 1.000
H H30 0.81780 0.25640 0.69270 0.0680 Uiso c R 1.000
H H31 0.57500 0.18080 0.68380 0.0610 Uiso c R 1.000
H H32A 0.85530 0.45710 0.78560 0.1170 Uiso c R 1.000
H H32B 0.92750 0.42030 0.70080 0.1170 Uiso c R 1.000
H H32C 0.95930 0.35800 0.80470 0.1170 Uiso c R 1.000
H H35 0.30950 0.45890 0.42700 0.0770 Uiso c R 1.000
H H37 0.33340 0.20780 0.36060 0.0720 Uiso c R 1.000
H H38 0.27110 0.13180 0.51400 0.0630 Uiso c R 1.000
H H1WA 0.974(4) 0.0404(19) 0.614(2) 0.1350 Uiso d D 1.000
H H1WB 0.9002(18) 0.012(2) 0.5427(11) 0.1350 Uiso d D 1.000
H H2WA 0.471(4) 0.0423(18) 0.3654(17) 0.1310 Uiso d D 1.000
H H2WB 0.4005(19) 0.012(2) 0.4516(11) 0.1310 Uiso d D 1.000

loop_
_atom_type_symbol
_atom_type_description
_atom_type_scat_dispersion_real
_atom_type_scat_dispersion_imag
_atom_type_scat_source
C C 0.0033 0.0016 'International Tables Vol C Tables 4.2.6.8 and 6.1.1.4'
H H 0.0000 0.0000 'International Tables Vol C Tables 4.2.6.8 and 6.1.1.4'
F F 0.0171 0.0103 'International Tables Vol C Tables 4.2.6.8 and 6.1.1.4'
N N 0.0061 0.0033 'International Tables Vol C Tables 4.2.6.8 and 6.1.1.4'
O O 0.0106 0.0060 'International Tables Vol C Tables 4.2.6.8 and 6.1.1.4'

loop_
_geom_angle_atom_site_label_1
_geom_angle_atom_site_label_2
_geom_angle_atom_site_label_3
_geom_angle
_geom_angle_publ_flag
H1WA O1W H1WB 125(3) no
H2WA O2W H2WB 121(3) no
C5 N1 C8 125.27(12) no
C2 N1 C5 107.05(12) no
C2 N1 C8 126.05(12) no
C2 N3 C4 105.81(12) no
C23 N4 C26 125.20(12) no
C21 N4 C23 107.14(12) no
C21 N4 C26 126.10(12) no
C21 N5 C22 105.96(13) no
N3 C2 C15 124.42(13) no
N1 C2 N3 111.20(13) no
N1 C2 C15 124.37(13) no
N3 C4 C7 120.38(14) no
N3 C4 C5 110.69(13) no
C5 C4 C7 128.92(15) no
C4 C5 C6 131.75(14) no
N1 C5 C4 105.25(12) no
N1 C5 C6 123.00(13) no
N1 C8 C9 118.94(13) no
N1 C8 C13 120.88(13) no
C9 C8 C13 120.18(14) no
C8 C9 C10 119.23(15) no
C9 C10 C11 121.64(15) no
C12 C11 C14 121.01(17) no
C10 C11 C12 118.42(15) no
C10 C11 C14 120.57(16) no
C11 C12 C13 120.81(16) no
C8 C13 C12 119.72(15) no
C2 C15 C16 123.06(13) no
C16 C15 C20 116.83(14) no
C2 C15 C20 120.04(14) no
C15 C16 C17 123.20(15) no
F1 C16 C17 117.44(15) no
F1 C16 C15 119.34(14) no
C16 C17 C18 116.94(18) no
F2 C18 C19 118.95(16) no
F2 C18 C17 117.96(18) no
C17 C18 C19 123.10(18) no
C18 C19 C20 118.38(16) no
C15 C20 C19 121.56(16) no
C5 C6 H6A 109.00 no
H6B C6 H6C 110.00 no
C5 C6 H6C 109.00 no
H6A C6 H6B 109.00 no
C5 C6 H6B 109.00 no
H6A C6 H6C 109.00 no
C4 C7 H7C 110.00 no
H7A C7 H7B 109.00 no
C4 C7 H7B 109.00 no
C4 C7 H7A 109.00 no
H7A C7 H7C 110.00 no
H7B C7 H7C 109.00 no
C8 C9 H9 120.00 no
C10 C9 H9 120.00 no
C11 C10 H10 119.00 no
C9 C10 H10 119.00 no
C11 C12 H12 120.00 no
C13 C12 H12 120.00 no
C8 C13 H13 120.00 no
C12 C13 H13 120.00 no
H14A C14 H14B 109.00 no
H14A C14 H14C 109.00 no
C11 C14 H14A 109.00 no
C11 C14 H14B 109.00 no
C11 C14 H14C 109.00 no
H14B C14 H14C 109.00 no
C18 C17 H17 121.00 no
C16 C17 H17 122.00 no
C18 C19 H19 121.00 no
C20 C19 H19 121.00 no
C19 C20 H20 119.00 no
C15 C20 H20 119.00 no
N5 C21 C33 124.47(13) no
N4 C21 C33 124.54(13) no
N4 C21 N5 110.98(13) no
C23 C22 C25 129.00(15) no
N5 C22 C25 120.43(14) no
N5 C22 C23 110.56(13) no
N4 C23 C22 105.36(13) no
N4 C23 C24 123.10(14) no
C22 C23 C24 131.53(14) no
N4 C26 C27 120.98(13) no
C27 C26 C31 120.14(14) no
N4 C26 C31 118.88(13) no
C26 C27 C28 119.81(15) no
C27 C28 C29 120.84(16) no
C30 C29 C32 120.69(16) no
C28 C29 C30 118.17(15) no
C28 C29 C32 121.14(17) no
C29 C30 C31 121.73(15) no
C26 C31 C30 119.32(15) no
C21 C33 C38 120.50(14) no
C34 C33 C38 116.59(14) no
C21 C33 C34 122.82(14) no
C33 C34 C35 123.51(16) no
F3 C34 C33 118.53(14) no
F3 C34 C35 117.94(16) no
C34 C35 C36 116.79(17) no
F4 C36 C37 119.22(16) no
C35 C36 C37 122.91(16) no
F4 C36 C35 117.87(17) no
C36 C37 C38 118.70(17) no
C33 C38 C37 121.48(16) no
C23 C24 H24A 110.00 no
H24A C24 H24B 109.00 no
H24A C24 H24C 109.00 no
H24B C24 H24C 110.00 no
C23 C24 H24B 109.00 no
C23 C24 H24C 109.00 no
C22 C25 H25A 109.00 no
H25A C25 H25B 110.00 no
C22 C25 H25B 109.00 no
C22 C25 H25C 109.00 no
H25B C25 H25C 109.00 no
H25A C25 H25C 109.00 no
C28 C27 H27 120.00 no
C26 C27 H27 120.00 no
C27 C28 H28 120.00 no
C29 C28 H28 120.00 no
C29 C30 H30 119.00 no
C31 C30 H30 119.00 no
C26 C31 H31 120.00 no
C30 C31 H31 120.00 no
C29 C32 H32B 109.00 no
C29 C32 H32A 109.00 no
H32A C32 H32C 110.00 no
C29 C32 H32C 109.00 no
H32A C32 H32B 109.00 no
H32B C32 H32C 109.00 no
C36 C35 H35 122.00 no
C34 C35 H35 122.00 no
C36 C37 H37 121.00 no
C38 C37 H37 121.00 no
C37 C38 H38 119.00 no
C33 C38 H38 119.00 no

loop_
_geom_bond_atom_site_label_1
_geom_bond_atom_site_label_2
_geom_bond_distance
_geom_bond_publ_flag
F1 C16 1.3500(19) no
F2 C18 1.357(2) no
F3 C34 1.349(2) no
F4 C36 1.355(2) no
O1W H1WB 0.722(16) no
O1W H1WA 0.82(3) no
O2W H2WB 0.73(2) no
O2W H2WA 0.84(3) no
N1 C5 1.3952(19) no
N1 C8 1.4340(18) no
N1 C2 1.3640(18) no
N3 C2 1.3164(19) no
N3 C4 1.381(2) no
N4 C23 1.3938(19) no
N4 C26 1.4374(19) no
N4 C21 1.3668(19) no
N5 C21 1.318(2) no
N5 C22 1.382(2) no
C2 C15 1.473(2) no
C4 C5 1.356(2) no
C4 C7 1.493(2) no
C5 C6 1.484(2) no
C8 C13 1.376(2) no
C8 C9 1.383(2) no
C9 C10 1.383(2) no
C10 C11 1.376(2) no
C11 C14 1.509(3) no
C11 C12 1.384(2) no
C12 C13 1.389(2) no
C15 C16 1.379(2) no
C15 C20 1.393(2) no
C16 C17 1.379(3) no
C17 C18 1.366(3) no
C18 C19 1.363(3) no
C19 C20 1.377(2) no
C6 H6C 0.9600 no
C6 H6B 0.9600 no
C6 H6A 0.9600 no
C7 H7C 0.9600 no
C7 H7A 0.9600 no
C7 H7B 0.9600 no
C9 H9 0.9300 no
C10 H10 0.9300 no
C12 H12 0.9300 no
C13 H13 0.9300 no
C14 H14C 0.9600 no
C14 H14A 0.9600 no
C14 H14B 0.9600 no
C17 H17 0.9300 no
C19 H19 0.9300 no
C20 H20 0.9300 no
C21 C33 1.467(2) no
C22 C23 1.357(2) no
C22 C25 1.491(2) no
C23 C24 1.484(2) no
C26 C27 1.377(2) no
C26 C31 1.384(2) no
C27 C28 1.387(2) no
C28 C29 1.390(2) no
C29 C32 1.508(3) no
C29 C30 1.378(3) no
C30 C31 1.381(2) no
C33 C34 1.381(2) no
C33 C38 1.389(2) no
C34 C35 1.374(2) no
C35 C36 1.369(3) no
C36 C37 1.357(3) no
C37 C38 1.377(2) no
C24 H24A 0.9600 no
C24 H24B 0.9600 no
C24 H24C 0.9600 no
C25 H25C 0.9600 no
C25 H25A 0.9600 no
C25 H25B 0.9600 no
C27 H27 0.9300 no
C28 H28 0.9300 no
C30 H30 0.9300 no
C31 H31 0.9300 no
C32 H32A 0.9600 no
C32 H32B 0.9600 no
C32 H32C 0.9600 no
C35 H35 0.9300 no
C37 H37 0.9300 no
C38 H38 0.9300 no

loop_
_geom_hbond_atom_site_label_D
_geom_hbond_atom_site_label_H
_geom_hbond_atom_site_label_A
_geom_hbond_site_symmetry_A
_geom_hbond_distance_DH
_geom_hbond_distance_HA
_geom_hbond_distance_DA
_geom_hbond_angle_DHA
_geom_hbond_publ_flag
O1W H1WA N5 1_655 0.82(3) 2.17(3) 2.987(2) 177(2) yes
O1W H1WB O1W 2_756 0.722(16) 2.417(17) 2.894(3) 125.2(16) yes
O2W H2WA N3 . 0.84(3) 2.16(3) 2.995(2) 174(2) yes
O2W H2WB O2W 2_656 0.73(2) 2.419(16) 2.910(2) 126.1(16) yes
C17 H17 F3 2_666 0.93 2.46 3.253(2) 143 yes

loop_
_geom_torsion_atom_site_label_1
_geom_torsion_atom_site_label_2
_geom_torsion_atom_site_label_3
_geom_torsion_atom_site_label_4
_geom_torsion
_geom_torsion_publ_flag
C5 N1 C2 N3 -0.12(17) no
C5 N1 C2 C15 -178.94(14) no
C8 N1 C2 N3 -166.06(13) no
C8 N1 C2 C15 15.1(2) no
C2 N1 C5 C4 -0.17(16) no
C2 N1 C5 C6 -179.31(14) no
C8 N1 C5 C4 165.92(13) no
C8 N1 C5 C6 -13.2(2) no
C2 N1 C8 C9 52.4(2) no
C2 N1 C8 C13 -128.40(17) no
C5 N1 C8 C9 -111.13(17) no
C5 N1 C8 C13 68.1(2) no
C4 N3 C2 N1 0.34(17) no
C4 N3 C2 C15 179.16(14) no
C2 N3 C4 C5 -0.45(17) no
C2 N3 C4 C7 -179.74(14) no
C23 N4 C21 N5 -0.03(17) no
C23 N4 C21 C33 178.51(14) no
C26 N4 C21 N5 166.26(14) no
C26 N4 C21 C33 -15.2(2) no
C21 N4 C23 C22 0.31(17) no
C21 N4 C23 C24 179.64(15) no
C26 N4 C23 C22 -166.13(14) no
C26 N4 C23 C24 13.2(2) no
C21 N4 C26 C27 126.12(17) no
C21 N4 C26 C31 -53.9(2) no
C23 N4 C26 C27 -70.0(2) no
C23 N4 C26 C31 110.01(17) no
C22 N5 C21 N4 -0.27(17) no
C22 N5 C21 C33 -178.81(14) no
C21 N5 C22 C23 0.48(18) no
C21 N5 C22 C25 179.72(15) no
N1 C2 C15 C16 48.6(2) no
N1 C2 C15 C20 -134.62(16) no
N3 C2 C15 C16 -130.11(17) no
N3 C2 C15 C20 46.7(2) no
N3 C4 C5 N1 0.38(17) no
N3 C4 C5 C6 179.41(16) no
C7 C4 C5 N1 179.59(15) no
C7 C4 C5 C6 -1.4(3) no
N1 C8 C9 C10 -179.85(14) no
C13 C8 C9 C10 0.9(2) no
N1 C8 C13 C12 -179.83(15) no
C9 C8 C13 C12 -0.6(2) no
C8 C9 C10 C11 -0.5(3) no
C9 C10 C11 C12 -0.1(3) no
C9 C10 C11 C14 179.66(18) no
C14 C11 C12 C13 -179.34(18) no
C10 C11 C12 C13 0.5(3) no
C11 C12 C13 C8 -0.1(3) no
C2 C15 C16 C17 177.59(17) no
C20 C15 C16 F1 -177.42(14) no
C2 C15 C16 F1 -0.5(2) no
C2 C15 C20 C19 -177.35(14) no
C16 C15 C20 C19 -0.3(2) no
C20 C15 C16 C17 0.7(2) no
C15 C16 C17 C18 -0.4(3) no
F1 C16 C17 C18 177.69(17) no
C16 C17 C18 F2 -179.81(17) no
C16 C17 C18 C19 -0.2(3) no
C17 C18 C19 C20 0.5(3) no
F2 C18 C19 C20 -179.88(15) no
C18 C19 C20 C15 -0.2(2) no
N4 C21 C33 C34 -47.0(2) no
N4 C21 C33 C38 136.58(16) no
N5 C21 C33 C34 131.35(17) no
N5 C21 C33 C38 -45.1(2) no
N5 C22 C23 N4 -0.49(18) no
N5 C22 C23 C24 -179.73(16) no
C25 C22 C23 N4 -179.64(16) no
C25 C22 C23 C24 1.1(3) no
N4 C26 C27 C28 179.68(14) no
C31 C26 C27 C28 -0.3(2) no
N4 C26 C31 C30 -179.73(14) no
C27 C26 C31 C30 0.3(2) no
C26 C27 C28 C29 0.2(2) no
C27 C28 C29 C30 0.1(3) no
C27 C28 C29 C32 -179.77(17) no
C28 C29 C30 C31 -0.1(3) no
C32 C29 C30 C31 179.72(17) no
C29 C30 C31 C26 -0.1(3) no
C21 C33 C34 F3 0.0(2) no
C21 C33 C34 C35 -178.20(17) no
C38 C33 C34 F3 176.57(15) no
C38 C33 C34 C35 -1.6(3) no
C21 C33 C38 C37 177.67(15) no
C34 C33 C38 C37 1.0(2) no
F3 C34 C35 C36 -177.02(17) no
C33 C34 C35 C36 1.2(3) no
C34 C35 C36 F4 179.56(17) no
C34 C35 C36 C37 -0.1(3) no
F4 C36 C37 C38 179.88(15) no
C35 C36 C37 C38 -0.5(3) no
C36 C37 C38 C33 0.0(2) no
